data_1563702
loop_
_publ_author_name
'Troitzsch, Ulrike'
'Christy, Andrew G.'
'Willis, Anthony C.'
'Ellis, David J.'

_publ_section_title
;
 Synthesis and crystal structure of CuZrTiO5---A new crystal structure
 type
;
_journal_issue 3
_journal_name_full 'Journal of Solid State Chemistry'
_journal_page_first 668
_journal_page_last 675
_journal_paper_doi 10.1016/j.jssc.2010.01.005
_journal_volume 183
_journal_year 2010
_chemical_absolute_configuration ad
_chemical_compound_source local
_chemical_formula_moiety 'Cu O5 Ti Zr'
_chemical_formula_sum 'Cu O5 Ti Zr'
_chemical_formula_weight 282.66
_space_group_IT_number 19
_space_group_name_Hall 'P 2ac 2ab'
_space_group_name_H-M_alt 'P 21 21 21'
_symmetry_cell_setting orthorhombic
_symmetry_space_group_name_H-M 'P 21 21 21'
_atom_sites_solution_hydrogens .
_atom_sites_solution_primary direct
_cell_angle_alpha 90
_cell_angle_beta 90
_cell_angle_gamma 90
_cell_formula_units_Z 4
_cell_length_a 3.5871(3)
_cell_length_b 6.6968(4)
_cell_length_c 14.6679(9)
_cell_measurement_reflns_used 7854
_cell_measurement_temperature 295
_cell_measurement_theta_max 30
_cell_measurement_theta_min 2.6
_cell_volume 352.35(4)
_computing_cell_refinement 'DENZO/SCALEPACK (Otwinowski & Minor, 1997)'
_computing_data_collection 'COLLECT (Nonius, 1997-2001).'
_computing_data_reduction 'DENZO/SCALEPACK (Otwinowski & Minor, 1997)'
_computing_molecular_graphics 'CAMERON (Watkin et al., 1996)'
_computing_publication_material 'CRYSTALS (Betteridge et al., 2003)'
_computing_structure_refinement 'CRYSTALS (Betteridge et al., 2003)'
_computing_structure_solution 'SIR92 (Altomare et al., 1994)'
_diffrn_ambient_temperature 295
_diffrn_measured_fraction_theta_full 0.990
_diffrn_measured_fraction_theta_max 0.989
_diffrn_measurement_device 'Nonius KappaCCD'
_diffrn_measurement_device_type Area
_diffrn_measurement_method ' \f and \w scans '
_diffrn_radiation_monochromator graphite
_diffrn_radiation_type 'Mo K\a'
_diffrn_radiation_wavelength 0.71073
_diffrn_reflns_av_R_equivalents 0.050
_diffrn_reflns_limit_h_max 5
_diffrn_reflns_limit_h_min -5
_diffrn_reflns_limit_k_max 9
_diffrn_reflns_limit_k_min -9
_diffrn_reflns_limit_l_max 20
_diffrn_reflns_limit_l_min -20
_diffrn_reflns_number 5421
_diffrn_reflns_theta_full 28.533
_diffrn_reflns_theta_max 30.035
_diffrn_reflns_theta_min 3.344
_diffrn_standards_interval_count .
_diffrn_standards_interval_time .
_diffrn_standards_number 0
_exptl_absorpt_coefficient_mu 10.980
_exptl_absorpt_correction_T_max 0.90
_exptl_absorpt_correction_T_min 0.52
_exptl_absorpt_correction_type multi-scan
_exptl_absorpt_process_details 'DENZO/SCALEPACK (Otwinowski & Minor, 1997)'
_exptl_crystal_colour green
_exptl_crystal_density_diffrn 5.328
_exptl_crystal_density_method 'not measured'
_exptl_crystal_description plate
_exptl_crystal_F_000 524
_exptl_crystal_size_max 0.07
_exptl_crystal_size_mid 0.06
_exptl_crystal_size_min 0.01
_refine_diff_density_max 2.90
_refine_diff_density_min -1.28
_refine_ls_abs_structure_details
;
Flack (1983), 388 Friedel-pairs.
The crystal is inversion twinned.
;
_refine_ls_abs_structure_Flack 0.43(3)
_refine_ls_extinction_method None
_refine_ls_goodness_of_fit_ref 1.0011
_refine_ls_hydrogen_treatment none
_refine_ls_matrix_type full
_refine_ls_number_parameters 74
_refine_ls_number_reflns 1022
_refine_ls_number_restraints 0
_refine_ls_R_factor_all 0.0358
_refine_ls_R_factor_gt 0.0319
_refine_ls_shift/su_max 0.000232
_refine_ls_structure_factor_coef Fsqd
_refine_ls_weighting_details
;
 Method= Modified Sheldrick 
 w=1/[\s^2^(F^2^) + ( 0.05P)^2^ + 2.33P] 
 ,where P=(max(Fo^2^,0) + 2Fc^2^)/3 
;
_refine_ls_weighting_scheme calc
_refine_ls_wR_factor_all 0.0792
_refine_ls_wR_factor_gt 0.0765
_refine_ls_wR_factor_ref 0.0792
_reflns_limit_h_max 5
_reflns_limit_h_min -5
_reflns_limit_k_max 9
_reflns_limit_k_min 0
_reflns_limit_l_max 20
_reflns_limit_l_min 0
_reflns_number_gt 932
_reflns_number_total 1022
_reflns_threshold_expression I>2.0\s(I)
_oxford_refine_ls_scale 0.2761(5)
_cod_data_source_file JSSC-2010-183-668.cif
_cod_data_source_block cry0802
_cod_database_code 1563702

loop_
_symmetry_equiv_pos_as_xyz
x,y,z
x+1/2,-y+1/2,-z
-x,y+1/2,-z+1/2
-x+1/2,-y,z+1/2

loop_
_atom_site_label
_atom_site_type_symbol
_atom_site_fract_x
_atom_site_fract_y
_atom_site_fract_z
_atom_site_U_iso_or_equiv
_atom_site_occupancy
_atom_site_adp_type
_atom_site_refinement_flags_posn
_atom_site_refinement_flags_adp
_atom_site_refinement_flags_occupancy
_atom_site_disorder_assembly
_atom_site_disorder_group
_oxford_atom_site_special_shape
_atom_site_attached_hydrogens
Zr1 Zr 0.07575(15) 0.34112(8) 0.59597(3) 0.0071 1.0000 Uani . . . . . . .
Cu1 Cu 0.4996(2) 0.59953(12) 0.74592(5) 0.0104 1.0000 Uani . . . . . . .
Ti1 Ti 0.5886(3) 0.64208(14) 0.42604(6) 0.0064 1.0000 Uani . . . . . . .
O1 O 0.5693(11) 0.3451(6) 0.6888(2) 0.0085 1.0000 Uani . . . . . . .
O2 O 0.1004(12) 0.6371(6) 0.6494(3) 0.0107 1.0000 Uani . . . . . . .
O3 O 0.5777(13) 0.3840(6) 0.5160(3) 0.0086 1.0000 Uani . . . . . . .
O4 O 0.0872(12) 0.6459(7) 0.4643(3) 0.0126 1.0000 Uani . . . . . . .
O5 O 0.5972(13) 0.4405(6) 0.3405(3) 0.0093 1.0000 Uani . . . . . . .

loop_
_atom_site_aniso_label
_atom_site_aniso_U_11
_atom_site_aniso_U_22
_atom_site_aniso_U_33
_atom_site_aniso_U_23
_atom_site_aniso_U_13
_atom_site_aniso_U_12
Zr1 0.0056(2) 0.0082(2) 0.0076(2) -0.00129(19) -0.00022(19) 0.0003(2)
Cu1 0.0139(4) 0.0071(3) 0.0102(3) -0.0013(2) -0.0029(3) 0.0014(2)
Ti1 0.0047(4) 0.0065(4) 0.0080(4) -0.0005(3) 0.0008(3) -0.0002(4)
O1 0.0102(17) 0.0056(15) 0.0097(16) 0.0010(14) 0.0017(15) -0.0017(19)
O2 0.014(2) 0.0092(19) 0.0094(18) 0.0009(14) -0.0045(16) 0.0006(18)
O3 0.0092(19) 0.0074(17) 0.0093(17) -0.0008(13) -0.0004(16) -0.0006(17)
O4 0.0062(19) 0.017(2) 0.0151(19) -0.0082(16) -0.0007(16) 0.000(2)
O5 0.009(2) 0.0104(18) 0.0087(17) -0.0011(14) 0.0015(17) 0.0004(16)

loop_
_atom_type_symbol
_atom_type_scat_dispersion_real
_atom_type_scat_dispersion_imag
_atom_type_scat_Cromer_Mann_a1
_atom_type_scat_Cromer_Mann_b1
_atom_type_scat_Cromer_Mann_a2
_atom_type_scat_Cromer_Mann_b2
_atom_type_scat_Cromer_Mann_a3
_atom_type_scat_Cromer_Mann_b3
_atom_type_scat_Cromer_Mann_a4
_atom_type_scat_Cromer_Mann_b4
_atom_type_scat_Cromer_Mann_c
_atom_type_scat_source
Cu 0.3201 1.2651 13.3380 3.5828 7.1676 0.2470 5.6158 11.3966 1.6735 64.8126 1.1910 'International Tables Vol C 4.2.6.8 and 6.1.1.4'
O 0.0106 0.0060 3.0485 13.2771 2.2868 5.7011 1.5463 0.3239 0.8670 32.9089 0.2508 'International Tables Vol C 4.2.6.8 and 6.1.1.4'
Ti 0.2776 0.4457 9.7595 7.8508 7.3558 0.5000 1.6991 35.6338 1.9021 116.1050 1.2807 'International Tables Vol C 4.2.6.8 and 6.1.1.4'
Zr -2.9673 0.5597 17.8765 1.2762 10.9480 11.9160 5.4173 0.1176 3.6572 87.6627 2.0693 'International Tables Vol C 4.2.6.8 and 6.1.1.4'

loop_
_geom_angle_atom_site_label_1
_geom_angle_site_symmetry_1
_geom_angle_atom_site_label_2
_geom_angle_site_symmetry_2
_geom_angle_atom_site_label_3
_geom_angle_site_symmetry_3
_geom_angle
_geom_angle_publ_flag
Cu1 3_646 Zr1 . O1 1_455 87.26(10) yes
Cu1 3_646 Zr1 . O3 2_456 100.94(11) yes
O1 1_455 Zr1 . O3 2_456 116.90(16) yes
Cu1 3_646 Zr1 . Cu1 1_455 94.346(19) yes
O1 1_455 Zr1 . Cu1 1_455 30.65(10) yes
O3 2_456 Zr1 . Cu1 1_455 143.52(13) yes
Cu1 3_646 Zr1 . Cu1 3_546 64.435(17) yes
O1 1_455 Zr1 . Cu1 3_546 30.28(10) yes
O3 2_456 Zr1 . Cu1 3_546 100.22(11) yes
Cu1 1_455 Zr1 . Cu1 3_546 57.375(9) yes
Cu1 3_646 Zr1 . Zr1 2_556 99.19(2) yes
O1 1_455 Zr1 . Zr1 2_556 151.99(10) yes
O3 2_456 Zr1 . Zr1 2_556 35.18(12) yes
Cu1 1_455 Zr1 . Zr1 2_556 166.25(3) yes
Cu1 3_546 Zr1 . Zr1 2_556 131.57(3) yes
Cu1 3_646 Zr1 . Zr1 2_456 129.67(3) yes
O1 1_455 Zr1 . Zr1 2_456 94.33(10) yes
O3 2_456 Zr1 . Zr1 2_456 35.50(12) yes
Cu1 1_455 Zr1 . Zr1 2_456 111.829(16) yes
Cu1 3_546 Zr1 . Zr1 2_456 93.931(18) yes
Cu1 3_646 Zr1 . O3 1_455 148.51(11) yes
O1 1_455 Zr1 . O3 1_455 70.24(14) yes
O3 2_456 Zr1 . O3 1_455 72.06(14) yes
Cu1 1_455 Zr1 . O3 1_455 77.62(11) yes
Cu1 3_546 Zr1 . O3 1_455 86.19(11) yes
Cu1 3_646 Zr1 . O5 2_456 37.98(12) yes
O1 1_455 Zr1 . O5 2_456 76.96(16) yes
O3 2_456 Zr1 . O5 2_456 73.74(15) yes
Cu1 1_455 Zr1 . O5 2_456 100.81(12) yes
Cu1 3_546 Zr1 . O5 2_456 46.71(13) yes
Cu1 3_646 Zr1 . Ti1 1_455 176.42(3) yes
O1 1_455 Zr1 . Ti1 1_455 91.15(10) yes
O3 2_456 Zr1 . Ti1 1_455 82.64(11) yes
Cu1 1_455 Zr1 . Ti1 1_455 82.68(2) yes
Cu1 3_546 Zr1 . Ti1 1_455 115.16(2) yes
Cu1 3_646 Zr1 . Cu1 . 63.171(10) yes
O1 1_455 Zr1 . Cu1 . 87.79(10) yes
O3 2_456 Zr1 . Cu1 . 151.00(13) yes
Cu1 1_455 Zr1 . Cu1 . 64.960(17) yes
Cu1 3_546 Zr1 . Cu1 . 94.308(18) yes
Cu1 3_646 Zr1 . Ti1 . 121.71(2) yes
O1 1_455 Zr1 . Ti1 . 142.78(10) yes
O3 2_456 Zr1 . Ti1 . 82.55(11) yes
Cu1 1_455 Zr1 . Ti1 . 116.79(2) yes
Cu1 3_546 Zr1 . Ti1 . 172.86(2) yes
Cu1 3_646 Zr1 . O1 . 35.90(10) yes
O1 1_455 Zr1 . O1 . 105.56(15) yes
O3 2_456 Zr1 . O1 . 117.05(15) yes
Cu1 1_455 Zr1 . O1 . 94.55(10) yes
Cu1 3_546 Zr1 . O1 . 93.95(10) yes
Cu1 3_646 Zr1 . O2 . 100.55(10) yes
O1 1_455 Zr1 . O2 . 78.57(15) yes
O3 2_456 Zr1 . O2 . 154.00(14) yes
Cu1 1_455 Zr1 . O2 . 47.95(12) yes
Cu1 3_546 Zr1 . O2 . 102.15(11) yes
Cu1 3_646 Zr1 . O3 . 93.64(11) yes
O1 1_455 Zr1 . O3 . 170.90(14) yes
O3 2_456 Zr1 . O3 . 71.84(13) yes
Cu1 1_455 Zr1 . O3 . 140.31(10) yes
Cu1 3_546 Zr1 . O3 . 155.40(11) yes
Cu1 3_646 Zr1 . O4 . 148.78(9) yes
O1 1_455 Zr1 . O4 . 114.54(13) yes
O3 2_456 Zr1 . O4 . 89.13(12) yes
Cu1 1_455 Zr1 . O4 . 94.70(9) yes
Cu1 3_546 Zr1 . O4 . 143.08(9) yes
Zr1 2_556 Zr1 . Zr1 2_456 60.612(17) yes
Zr1 2_556 Zr1 . O3 1_455 91.88(11) yes
Zr1 2_456 Zr1 . O3 1_455 36.56(10) yes
Zr1 2_556 Zr1 . O5 2_456 91.40(12) yes
Zr1 2_456 Zr1 . O5 2_456 93.52(11) yes
O3 1_455 Zr1 . O5 2_456 112.98(16) yes
Zr1 2_556 Zr1 . Ti1 1_455 83.70(2) yes
Zr1 2_456 Zr1 . Ti1 1_455 53.644(19) yes
O3 1_455 Zr1 . Ti1 1_455 32.70(11) yes
O5 2_456 Zr1 . Ti1 1_455 144.52(12) yes
Zr1 2_556 Zr1 . Cu1 . 119.515(19) yes
Zr1 2_456 Zr1 . Cu1 . 167.03(3) yes
O3 1_455 Zr1 . Cu1 . 134.33(10) yes
O5 2_456 Zr1 . Cu1 . 99.43(11) yes
Ti1 1_455 Zr1 . Cu1 . 113.58(2) yes
Zr1 2_556 Zr1 . Ti1 . 53.262(19) yes
Zr1 2_456 Zr1 . Ti1 . 84.50(2) yes
O3 1_455 Zr1 . Ti1 . 88.44(11) yes
O5 2_456 Zr1 . Ti1 . 140.26(13) yes
Ti1 1_455 Zr1 . Ti1 . 58.448(17) yes
Zr1 2_556 Zr1 . O1 . 95.00(10) yes
Zr1 2_456 Zr1 . O1 . 152.50(10) yes
O3 1_455 Zr1 . O1 . 170.63(14) yes
O5 2_456 Zr1 . O1 . 73.26(16) yes
Ti1 1_455 Zr1 . O1 . 142.09(10) yes
Zr1 2_556 Zr1 . O2 . 126.10(11) yes
Zr1 2_456 Zr1 . O2 . 129.12(11) yes
O3 1_455 Zr1 . O2 . 96.34(16) yes
O5 2_456 Zr1 . O2 . 131.94(15) yes
Ti1 1_455 Zr1 . O2 . 75.98(10) yes
Zr1 2_556 Zr1 . O3 . 36.66(10) yes
Zr1 2_456 Zr1 . O3 . 92.06(11) yes
O3 1_455 Zr1 . O3 . 112.09(16) yes
O5 2_456 Zr1 . O3 . 109.13(16) yes
Ti1 1_455 Zr1 . O3 . 87.42(11) yes
Zr1 2_556 Zr1 . O4 . 72.40(9) yes
Zr1 2_456 Zr1 . O4 . 73.28(8) yes
O3 1_455 Zr1 . O4 . 62.71(14) yes
O5 2_456 Zr1 . O4 . 162.62(14) yes
Ti1 1_455 Zr1 . O4 . 30.33(9) yes
Cu1 . Zr1 . Ti1 . 86.09(2) yes
Cu1 . Zr1 . O1 . 36.30(10) yes
Ti1 . Zr1 . O1 . 90.59(10) yes
Cu1 . Zr1 . O2 . 38.89(11) yes
Ti1 . Zr1 . O2 . 73.77(11) yes
O1 . Zr1 . O2 . 74.46(15) yes
Cu1 . Zr1 . O3 . 84.56(11) yes
Ti1 . Zr1 . O3 . 31.74(10) yes
O1 . Zr1 . O3 . 70.74(14) yes
O2 . Zr1 . O3 . 92.37(15) yes
Cu1 . Zr1 . O4 . 94.19(8) yes
Ti1 . Zr1 . O4 . 29.91(9) yes
O1 . Zr1 . O4 . 113.50(13) yes
O2 . Zr1 . O4 . 64.98(13) yes
O3 . Zr1 . O4 . 61.31(14) yes
Zr1 3_656 Cu1 . Zr1 . 177.09(3) yes
Zr1 3_656 Cu1 . O5 4_565 93.31(9) yes
Zr1 . Cu1 . O5 4_565 85.32(9) yes
Zr1 3_656 Cu1 . O2 1_655 87.20(9) yes
Zr1 . Cu1 . O2 1_655 94.17(9) yes
O5 4_565 Cu1 . O2 1_655 179.46(13) yes
Zr1 3_656 Cu1 . Zr1 1_655 115.17(2) yes
Zr1 . Cu1 . Zr1 1_655 64.960(17) yes
O5 4_565 Cu1 . Zr1 1_655 141.80(9) yes
O2 1_655 Cu1 . Zr1 1_655 37.70(9) yes
Zr1 3_656 Cu1 . Ti1 2_466 119.05(3) yes
Zr1 . Cu1 . Ti1 2_466 63.68(2) yes
O5 4_565 Cu1 . Ti1 2_466 95.31(10) yes
O2 1_655 Cu1 . Ti1 2_466 84.60(9) yes
Zr1 1_655 Cu1 . Ti1 2_466 92.40(3) yes
Zr1 3_656 Cu1 . Zr1 3_556 64.435(17) yes
Zr1 . Cu1 . Zr1 3_556 115.28(2) yes
O5 4_565 Cu1 . Zr1 3_556 36.67(9) yes
O2 1_655 Cu1 . Zr1 3_556 143.85(9) yes
Zr1 1_655 Cu1 . Zr1 3_556 177.32(3) yes
Zr1 3_656 Cu1 . Ti1 4_665 58.50(2) yes
Zr1 . Cu1 . Ti1 4_665 118.74(3) yes
O5 4_565 Cu1 . Ti1 4_665 83.89(10) yes
O2 1_655 Cu1 . Ti1 4_665 96.23(9) yes
Zr1 1_655 Cu1 . Ti1 4_665 89.80(2) yes
Zr1 3_656 Cu1 . O5 4_665 39.83(11) yes
Zr1 . Cu1 . O5 4_665 138.02(12) yes
O5 4_565 Cu1 . O5 4_665 102.23(16) yes
O2 1_655 Cu1 . O5 4_665 78.05(16) yes
Zr1 1_655 Cu1 . O5 4_665 86.74(12) yes
Zr1 3_656 Cu1 . O1 3_656 43.05(12) yes
Zr1 . Cu1 . O1 3_656 138.47(13) yes
O5 4_565 Cu1 . O1 3_656 73.27(15) yes
O2 1_655 Cu1 . O1 3_656 107.24(15) yes
Zr1 1_655 Cu1 . O1 3_656 144.91(13) yes
Zr1 3_656 Cu1 . Ti1 2_566 89.19(3) yes
Zr1 . Cu1 . Ti1 2_566 93.19(3) yes
O5 4_565 Cu1 . Ti1 2_566 152.86(9) yes
O2 1_655 Cu1 . Ti1 2_566 27.29(9) yes
Zr1 1_655 Cu1 . Ti1 2_566 57.66(2) yes
Zr1 3_656 Cu1 . Ti1 4_565 88.59(2) yes
Zr1 . Cu1 . Ti1 4_565 89.05(3) yes
O5 4_565 Cu1 . Ti1 4_565 26.35(9) yes
O2 1_655 Cu1 . Ti1 4_565 153.55(9) yes
Zr1 1_655 Cu1 . Ti1 4_565 124.42(3) yes
Zr1 3_656 Cu1 . O1 . 134.60(12) yes
Zr1 . Cu1 . O1 . 43.68(12) yes
O5 4_565 Cu1 . O1 . 104.63(15) yes
O2 1_655 Cu1 . O1 . 74.87(15) yes
Zr1 1_655 Cu1 . O1 . 37.19(12) yes
Zr1 3_656 Cu1 . O2 . 140.88(12) yes
Zr1 . Cu1 . O2 . 41.31(12) yes
O5 4_565 Cu1 . O2 . 78.54(15) yes
O2 1_655 Cu1 . O2 . 101.18(15) yes
Zr1 1_655 Cu1 . O2 . 92.29(12) yes
Ti1 2_466 Cu1 . Zr1 3_556 90.03(2) yes
Ti1 2_466 Cu1 . Ti1 4_665 177.31(4) yes
Zr1 3_556 Cu1 . Ti1 4_665 87.80(2) yes
Ti1 2_466 Cu1 . O5 4_665 152.60(13) yes
Zr1 3_556 Cu1 . O5 4_665 91.62(12) yes
Ti1 4_665 Cu1 . O5 4_665 26.04(12) yes
Ti1 2_466 Cu1 . O1 3_656 82.98(12) yes
Zr1 3_556 Cu1 . O1 3_656 36.63(12) yes
Ti1 4_665 Cu1 . O1 3_656 94.33(12) yes
O5 4_665 Cu1 . O1 3_656 82.15(16) yes
Ti1 2_466 Cu1 . Ti1 2_566 60.37(2) yes
Zr1 3_556 Cu1 . Ti1 2_566 124.71(3) yes
Ti1 4_665 Cu1 . Ti1 2_566 119.81(2) yes
O5 4_665 Cu1 . Ti1 2_566 96.94(13) yes
O1 3_656 Cu1 . Ti1 2_566 90.73(12) yes
Ti1 2_466 Cu1 . Ti1 4_565 119.94(3) yes
Zr1 3_556 Cu1 . Ti1 4_565 53.180(19) yes
Ti1 4_665 Cu1 . Ti1 4_565 59.749(18) yes
O5 4_665 Cu1 . Ti1 4_565 82.05(13) yes
O1 3_656 Cu1 . Ti1 4_565 86.90(12) yes
Ti1 2_466 Cu1 . O1 . 100.68(12) yes
Zr1 3_556 Cu1 . O1 . 141.06(12) yes
Ti1 4_665 Cu1 . O1 . 82.01(11) yes
O5 4_665 Cu1 . O1 . 95.10(16) yes
O1 3_656 Cu1 . O1 . 176.01(12) yes
Ti1 2_466 Cu1 . O2 . 27.40(12) yes
Zr1 3_556 Cu1 . O2 . 89.35(12) yes
Ti1 4_665 Cu1 . O2 . 154.05(12) yes
O5 4_665 Cu1 . O2 . 179.03(18) yes
O1 3_656 Cu1 . O2 . 98.66(17) yes
Ti1 2_566 Cu1 . Ti1 4_565 177.52(3) yes
Ti1 2_566 Cu1 . O1 . 92.48(12) yes
Ti1 4_565 Cu1 . O1 . 89.86(12) yes
Ti1 2_566 Cu1 . O2 . 82.53(12) yes
Ti1 4_565 Cu1 . O2 . 98.51(12) yes
O1 . Cu1 . O2 . 84.12(17) yes
Ti1 2_566 Ti1 . Ti1 2_466 69.05(4) yes
Ti1 2_566 Ti1 . O4 2_566 35.41(12) yes
Ti1 2_466 Ti1 . O4 2_566 35.15(12) yes
Ti1 2_566 Ti1 . Cu1 2_566 91.74(3) yes
Ti1 2_466 Ti1 . Cu1 2_566 121.51(5) yes
O4 2_566 Ti1 . Cu1 2_566 102.75(12) yes
Ti1 2_566 Ti1 . Cu1 4_664 119.95(3) yes
Ti1 2_466 Ti1 . Cu1 4_664 170.77(3) yes
O4 2_566 Ti1 . Cu1 4_664 152.88(12) yes
Cu1 2_566 Ti1 . Cu1 4_664 58.773(16) yes
Ti1 2_566 Ti1 . Zr1 1_655 60.84(3) yes
Ti1 2_466 Ti1 . Zr1 1_655 93.17(4) yes
O4 2_566 Ti1 . Zr1 1_655 81.64(12) yes
Cu1 2_566 Ti1 . Zr1 1_655 125.49(3) yes
Cu1 4_664 Ti1 . Zr1 1_655 93.40(3) yes
Ti1 2_566 Ti1 . O4 1_655 41.22(12) yes
Ti1 2_466 Ti1 . O4 1_655 109.22(13) yes
O4 2_566 Ti1 . O4 1_655 76.63(15) yes
Cu1 2_566 Ti1 . O4 1_655 78.53(14) yes
Cu1 4_664 Ti1 . O4 1_655 79.99(13) yes
Ti1 2_566 Ti1 . O2 2_566 91.84(14) yes
Ti1 2_466 Ti1 . O2 2_566 93.34(13) yes
O4 2_566 Ti1 . O2 2_566 85.38(17) yes
Cu1 2_566 Ti1 . O2 2_566 30.37(13) yes
Cu1 4_664 Ti1 . O2 2_566 84.62(13) yes
Ti1 2_566 Ti1 . Zr1 . 93.94(4) yes
Ti1 2_466 Ti1 . Zr1 . 60.30(3) yes
O4 2_566 Ti1 . Zr1 . 81.61(12) yes
Cu1 2_566 Ti1 . Zr1 . 174.28(4) yes
Cu1 4_664 Ti1 . Zr1 . 118.44(3) yes
Ti1 2_566 Ti1 . Cu1 2_466 125.08(4) yes
Ti1 2_466 Ti1 . Cu1 2_466 86.02(3) yes
O4 2_566 Ti1 . Cu1 2_466 101.50(12) yes
Cu1 2_566 Ti1 . Cu1 2_466 60.37(2) yes
Cu1 4_664 Ti1 . Cu1 2_466 86.66(2) yes
Ti1 2_566 Ti1 . Cu1 4_564 178.18(5) yes
Ti1 2_466 Ti1 . Cu1 4_564 111.19(2) yes
O4 2_566 Ti1 . Cu1 4_564 144.37(12) yes
Cu1 2_566 Ti1 . Cu1 4_564 86.61(2) yes
Cu1 4_664 Ti1 . Cu1 4_564 59.749(18) yes
Ti1 2_566 Ti1 . O3 . 87.54(12) yes
Ti1 2_466 Ti1 . O3 . 86.38(11) yes
O4 2_566 Ti1 . O3 . 94.07(16) yes
Cu1 2_566 Ti1 . O3 . 149.70(13) yes
Cu1 4_664 Ti1 . O3 . 95.74(11) yes
Ti1 2_566 Ti1 . O4 . 109.31(13) yes
Ti1 2_466 Ti1 . O4 . 41.29(12) yes
O4 2_566 Ti1 . O4 . 76.44(15) yes
Cu1 2_566 Ti1 . O4 . 128.97(14) yes
Cu1 4_664 Ti1 . O4 . 130.27(13) yes
Ti1 2_566 Ti1 . O5 . 142.34(15) yes
Ti1 2_466 Ti1 . O5 . 144.17(15) yes
O4 2_566 Ti1 . O5 . 174.27(17) yes
Cu1 2_566 Ti1 . O5 . 81.98(13) yes
Cu1 4_664 Ti1 . O5 . 28.79(14) yes
Zr1 1_655 Ti1 . O4 1_655 49.19(14) yes
Zr1 1_655 Ti1 . O2 2_566 147.12(15) yes
O4 1_655 Ti1 . O2 2_566 98.4(2) yes
Zr1 1_655 Ti1 . Zr1 . 58.448(17) yes
O4 1_655 Ti1 . Zr1 . 106.28(14) yes
O2 2_566 Ti1 . Zr1 . 148.42(14) yes
Zr1 1_655 Ti1 . Cu1 2_466 172.85(3) yes
O4 1_655 Ti1 . Cu1 2_466 137.64(14) yes
O2 2_566 Ti1 . Cu1 2_466 40.01(14) yes
Zr1 . Ti1 . Cu1 2_466 115.38(3) yes
Zr1 1_655 Ti1 . Cu1 4_564 120.82(3) yes
O4 1_655 Ti1 . Cu1 4_564 138.93(13) yes
O2 2_566 Ti1 . Cu1 4_564 86.34(13) yes
Zr1 . Ti1 . Cu1 4_564 87.70(3) yes
Cu1 2_466 Ti1 . Cu1 4_564 53.331(14) yes
Zr1 1_655 Ti1 . O3 . 32.39(13) yes
O4 1_655 Ti1 . O3 . 81.15(19) yes
O2 2_566 Ti1 . O3 . 179.38(17) yes
Zr1 . Ti1 . O3 . 31.63(12) yes
Cu1 2_466 Ti1 . O3 . 140.49(13) yes
Zr1 1_655 Ti1 . O4 . 105.13(14) yes
O4 1_655 Ti1 . O4 . 145.2(2) yes
O2 2_566 Ti1 . O4 . 100.9(2) yes
Zr1 . Ti1 . O4 . 48.04(14) yes
Cu1 2_466 Ti1 . O4 . 69.72(13) yes
Zr1 1_655 Ti1 . O5 . 92.99(13) yes
O4 1_655 Ti1 . O5 . 101.4(2) yes
O2 2_566 Ti1 . O5 . 100.27(17) yes
Zr1 . Ti1 . O5 . 93.89(13) yes
Cu1 2_466 Ti1 . O5 . 83.62(13) yes
Cu1 4_564 Ti1 . O3 . 94.28(12) yes
Cu1 4_564 Ti1 . O4 . 71.24(12) yes
O3 . Ti1 . O4 . 79.22(19) yes
Cu1 4_564 Ti1 . O5 . 38.15(15) yes
O3 . Ti1 . O5 . 80.27(16) yes
O4 . Ti1 . O5 . 103.2(2) yes
Zr1 1_655 O1 . Zr1 . 105.56(15) yes
Zr1 1_655 O1 . Cu1 3_646 113.09(19) yes
Zr1 . O1 . Cu1 3_646 101.05(17) yes
Zr1 1_655 O1 . Cu1 . 112.16(18) yes
Zr1 . O1 . Cu1 . 100.01(17) yes
Cu1 3_646 O1 . Cu1 . 121.85(19) yes
Cu1 1_455 O2 . Zr1 . 94.35(15) yes
Cu1 1_455 O2 . Cu1 . 101.18(15) yes
Zr1 . O2 . Cu1 . 99.80(17) yes
Cu1 1_455 O2 . Ti1 2_466 112.7(2) yes
Zr1 . O2 . Ti1 2_466 121.51(19) yes
Cu1 . O2 . Ti1 2_466 122.2(2) yes
Ti1 . O3 . Zr1 2_556 95.19(15) yes
Ti1 . O3 . Zr1 . 116.6(2) yes
Zr1 2_556 O3 . Zr1 . 107.84(19) yes
Ti1 . O3 . Zr1 1_655 114.9(2) yes
Zr1 2_556 O3 . Zr1 1_655 108.26(18) yes
Zr1 . O3 . Zr1 1_655 112.09(16) yes
Ti1 2_466 O4 . Zr1 . 88.02(14) yes
Ti1 2_466 O4 . Ti1 . 103.30(19) yes
Zr1 . O4 . Ti1 . 102.05(18) yes
Ti1 2_466 O4 . Ti1 1_455 103.6(2) yes
Zr1 . O4 . Ti1 1_455 100.48(18) yes
Ti1 . O4 . Ti1 1_455 145.2(2) yes
Cu1 4_564 O5 . Zr1 2_556 96.63(17) yes
Cu1 4_564 O5 . Cu1 4_664 102.23(16) yes
Zr1 2_556 O5 . Cu1 4_664 102.19(18) yes
Cu1 4_564 O5 . Ti1 . 115.5(2) yes
Zr1 2_556 O5 . Ti1 . 110.77(19) yes
Cu1 4_664 O5 . Ti1 . 125.2(2) yes

loop_
_geom_bond_atom_site_label_1
_geom_bond_site_symmetry_1
_geom_bond_atom_site_label_2
_geom_bond_site_symmetry_2
_geom_bond_distance
_geom_bond_publ_flag
Zr1 . Cu1 3_646 3.2118(9) yes
Zr1 . O1 1_455 2.271(4) yes
Zr1 . O3 2_456 2.229(4) yes
Zr1 . Cu1 1_455 3.4789(9) yes
Zr1 . Cu1 3_546 3.5009(9) yes
Zr1 . Zr1 2_556 3.5543(9) yes
Zr1 . Zr1 2_456 3.5543(9) yes
Zr1 . O3 1_455 2.156(5) yes
Zr1 . O5 2_456 2.105(4) yes
Zr1 . Ti1 1_455 3.6510(11) yes
Zr1 . Cu1 . 3.1850(9) yes
Zr1 . Ti1 . 3.6958(11) yes
Zr1 . O1 . 2.234(4) yes
Zr1 . O2 . 2.134(4) yes
Zr1 . O3 . 2.168(5) yes
Zr1 . O4 . 2.810(4) yes
Cu1 . O5 4_565 2.565(5) yes
Cu1 . O2 1_655 2.591(4) yes
Cu1 . Ti1 2_466 3.3956(11) yes
Cu1 . Ti1 4_665 3.4322(12) yes
Cu1 . O5 4_665 2.022(4) yes
Cu1 . O1 3_656 1.919(4) yes
Cu1 . Ti1 2_566 3.7173(13) yes
Cu1 . Ti1 4_565 3.7483(12) yes
Cu1 . O1 . 1.915(4) yes
Cu1 . O2 . 2.029(4) yes
Ti1 . Ti1 2_566 3.1645(16) yes
Ti1 . Ti1 2_466 3.1645(16) yes
Ti1 . O4 2_566 2.146(4) yes
Ti1 . O4 1_655 1.875(4) yes
Ti1 . O2 2_566 1.847(4) yes
Ti1 . O3 . 2.175(4) yes
Ti1 . O4 . 1.884(4) yes
Ti1 . O5 . 1.843(4) yes
